data_7041490
loop_
_publ_author_name
'Behlen, Michael J.'
'Zhou, You-Yun'
'Steiman, Talia J.'
'Pal, Sudipta'
'Hartline, Douglas R.'
'Zeller, Matthias'
'Uyeda, Christopher'

_publ_section_title
;
 Dinuclear oxidative addition reactions using an isostructural series of
 Ni2, Co2, and Fe2 complexes.
;
_journal_issue 17
_journal_name_full 'Dalton transactions (Cambridge, England : 2003)'
_journal_page_first 5493
_journal_page_last 5497
_journal_paper_doi 10.1039/c6dt04465d
_journal_volume 46
_journal_year 2017
_chemical_formula_sum 'C42 H50 Co2 N4'
_chemical_formula_weight 728.72
_space_group_crystal_system trigonal
_space_group_IT_number 148
_space_group_name_Hall '-R 3'
_space_group_name_H-M_alt 'R -3 :H'
_symmetry_space_group_name_Hall '-R 3'
_symmetry_space_group_name_H-M 'R -3 :H'
_atom_sites_solution_hydrogens mixed
_atom_sites_solution_primary direct
_atom_sites_solution_secondary difmap
_audit_creation_method SHELXL-2014/7
_audit_update_record
;
2016-11-23 deposited with the CCDC.
2016-12-14 downloaded from the CCDC.
;
_cell_angle_alpha 90
_cell_angle_beta 90
_cell_angle_gamma 120
_cell_formula_units_Z 18
_cell_length_a 37.5514(11)
_cell_length_b 37.5514(11)
_cell_length_c 14.5525(4)
_cell_measurement_reflns_used 9964
_cell_measurement_temperature 100(2)
_cell_measurement_theta_max 35.6214
_cell_measurement_theta_min 2.6568
_cell_volume 17771.4(9)
_computing_cell_refinement 'SAINT V8.34A (Bruker, 2014)'
_computing_data_collection 'Apex2 v2014.11 (Bruker, 2014)'
_computing_data_reduction 'SAINT V8.34A (Bruker, 2014)'
_computing_structure_refinement
;  
SHELXL-2014/7 (Sheldrick, 2014), 
SHELXLE Rev714 (H\"ubschle et al., 2011)
;
_computing_structure_solution 'SHELXS-97 (Sheldrick, 2008)'
_diffrn_ambient_temperature 100(2)
_diffrn_measured_fraction_theta_full 0.993
_diffrn_measured_fraction_theta_max 0.928
_diffrn_measurement_device_type 'Bruker AXS D8 Quest CMOS diffractometer'
_diffrn_measurement_method 'omega and phi scans'
_diffrn_radiation_monochromator 'laterally graded multilayer (Goebel) mirror'
_diffrn_radiation_type MoK\a
_diffrn_radiation_wavelength 0.71073
_diffrn_reflns_av_R_equivalents 0.0232
_diffrn_reflns_av_unetI/netI 0.0462
_diffrn_reflns_Laue_measured_fraction_full 0.993
_diffrn_reflns_Laue_measured_fraction_max 0.928
_diffrn_reflns_limit_h_max 27
_diffrn_reflns_limit_h_min -61
_diffrn_reflns_limit_k_max 61
_diffrn_reflns_limit_k_min -44
_diffrn_reflns_limit_l_max 22
_diffrn_reflns_limit_l_min -16
_diffrn_reflns_number 27455
_diffrn_reflns_point_group_measured_fraction_full 0.993
_diffrn_reflns_point_group_measured_fraction_max 0.928
_diffrn_reflns_theta_full 25.242
_diffrn_reflns_theta_max 35.622
_diffrn_reflns_theta_min 2.657
_diffrn_source 'I-mu-S microsource X-ray tube'
_exptl_absorpt_coefficient_mu 0.872
_exptl_absorpt_correction_T_max 0.7470
_exptl_absorpt_correction_T_min 0.5953
_exptl_absorpt_correction_type multi-scan
_exptl_absorpt_process_details 'Apex2 v2014.11 (Bruker, 2014)'
_exptl_crystal_colour black
_exptl_crystal_density_diffrn 1.226
_exptl_crystal_description block
_exptl_crystal_F_000 6912
_exptl_crystal_size_max 0.410
_exptl_crystal_size_mid 0.390
_exptl_crystal_size_min 0.270
_refine_diff_density_max 0.669
_refine_diff_density_min -1.076
_refine_diff_density_rms 0.087
_refine_ls_extinction_method none
_refine_ls_goodness_of_fit_ref 1.036
_refine_ls_hydrogen_treatment mixed
_refine_ls_matrix_type full
_refine_ls_number_parameters 463
_refine_ls_number_reflns 16913
_refine_ls_number_restraints 0
_refine_ls_restrained_S_all 1.036
_refine_ls_R_factor_all 0.0695
_refine_ls_R_factor_gt 0.0449
_refine_ls_shift/su_max 0.003
_refine_ls_shift/su_mean 0.000
_refine_ls_structure_factor_coef Fsqd
_refine_ls_weighting_details 'w=1/[\s^2^(Fo^2^)+(0.0350P)^2^+50.3464P] where P=(Fo^2^+2Fc^2^)/3'
_refine_ls_weighting_scheme calc
_refine_ls_wR_factor_gt 0.0984
_refine_ls_wR_factor_ref 0.1127
_reflns_Friedel_coverage 0.000
_reflns_number_gt 12607
_reflns_number_total 16913
_reflns_threshold_expression 'I > 2\s(I)'
_cod_data_source_file c6dt04465d2.cif
_cod_data_source_block 6
_cod_depositor_comments 'Adding full bibliography for 7041484--7041490.cif.'
_cod_original_cell_volume 17771.3(12)
_cod_database_code 7041490
_shelx_shelxl_version_number 2014/7
_shelx_space_group_comment
;
The symmetry employed for this shelxl refinement is uniquely defined
by the following loop, which should always be used as a source of
symmetry information in preference to the above space-group names.
They are only intended as comments.
;
_shelx_estimated_absorpt_t_min 0.716
_shelx_estimated_absorpt_t_max 0.799

loop_
_space_group_symop_operation_xyz
'x, y, z'
'-y, x-y, z'
'-x+y, -x, z'
'x+2/3, y+1/3, z+1/3'
'-y+2/3, x-y+1/3, z+1/3'
'-x+y+2/3, -x+1/3, z+1/3'
'x+1/3, y+2/3, z+2/3'
'-y+1/3, x-y+2/3, z+2/3'
'-x+y+1/3, -x+2/3, z+2/3'
'-x, -y, -z'
'y, -x+y, -z'
'x-y, x, -z'
'-x+2/3, -y+1/3, -z+1/3'
'y+2/3, -x+y+1/3, -z+1/3'
'x-y+2/3, x+1/3, -z+1/3'
'-x+1/3, -y+2/3, -z+2/3'
'y+1/3, -x+y+2/3, -z+2/3'
'x-y+1/3, x+2/3, -z+2/3'

loop_
_atom_site_label
_atom_site_type_symbol
_atom_site_fract_x
_atom_site_fract_y
_atom_site_fract_z
_atom_site_U_iso_or_equiv
_atom_site_adp_type
_atom_site_occupancy
_atom_site_site_symmetry_order
_atom_site_calc_flag
_atom_site_refinement_flags_posn
_atom_site_refinement_flags_adp
C1 C 0.78401(6) 0.01996(5) 0.33857(11) 0.0224(3) Uani 1 1 d . .
H1A H 0.7550 0.0011 0.3247 0.034 Uiso 1 1 calc R U
H1B H 0.7915 0.0112 0.3952 0.034 Uiso 1 1 calc R U
H1C H 0.8010 0.0198 0.2877 0.034 Uiso 1 1 calc R U
C2 C 0.79095(5) 0.06273(4) 0.35098(10) 0.0157(2) Uani 1 1 d . .
C3 C 0.78411(4) 0.08408(4) 0.27953(10) 0.0137(2) Uani 1 1 d . .
C4 C 0.77135(4) 0.06937(4) 0.18904(10) 0.0157(2) Uani 1 1 d . .
H4 H 0.7652 0.0423 0.1730 0.019 Uiso 1 1 calc R U
C5 C 0.76789(4) 0.09408(4) 0.12449(10) 0.0157(2) Uani 1 1 d . .
H5 H 0.7595 0.0843 0.0636 0.019 Uiso 1 1 calc R U
C6 C 0.77695(4) 0.13435(4) 0.14926(9) 0.0127(2) Uani 1 1 d . .
C7 C 0.78843(4) 0.14679(4) 0.24146(9) 0.0113(2) Uani 1 1 d . .
C8 C 0.77551(4) 0.16294(4) 0.08791(10) 0.0145(2) Uani 1 1 d . .
H8 H 0.7684 0.1558 0.0253 0.017 Uiso 1 1 calc R U
C9 C 0.78440(4) 0.20090(4) 0.11952(10) 0.0138(2) Uani 1 1 d . .
H9 H 0.7839 0.2203 0.0786 0.017 Uiso 1 1 calc R U
C10 C 0.79440(4) 0.21113(4) 0.21339(9) 0.0127(2) Uani 1 1 d . .
C11 C 0.80193(4) 0.24809(4) 0.25618(10) 0.0141(2) Uani 1 1 d . .
C12 C 0.79933(5) 0.28125(4) 0.20460(11) 0.0187(3) Uani 1 1 d . .
H12A H 0.8124 0.2851 0.1444 0.028 Uiso 1 1 calc R U
H12B H 0.8135 0.3070 0.2394 0.028 Uiso 1 1 calc R U
H12C H 0.7704 0.2734 0.1963 0.028 Uiso 1 1 calc R U
C13 C 0.81009(5) 0.06527(5) 0.50816(10) 0.0203(3) Uani 1 1 d . .
C14 C 0.77616(6) 0.04021(5) 0.56442(12) 0.0280(4) Uani 1 1 d . .
C15 C 0.78313(8) 0.02261(6) 0.64203(13) 0.0375(5) Uani 1 1 d . .
H15 H 0.7607 0.0055 0.6810 0.045 Uiso 1 1 calc R U
C16 C 0.82160(9) 0.02949(7) 0.66313(14) 0.0438(6) Uani 1 1 d . .
H16 H 0.8256 0.0171 0.7162 0.053 Uiso 1 1 calc R U
C17 C 0.85470(8) 0.05433(7) 0.60748(14) 0.0388(5) Uani 1 1 d . .
H17 H 0.8812 0.0588 0.6228 0.047 Uiso 1 1 calc R U
C18 C 0.84989(6) 0.07305(6) 0.52910(12) 0.0267(3) Uani 1 1 d . .
C19 C 0.73314(7) 0.03067(8) 0.54177(17) 0.0461(6) Uani 1 1 d . .
H19 H 0.7343 0.0468 0.4861 0.055 Uiso 1 1 calc R U
C20 C 0.71303(9) 0.04176(9) 0.6203(3) 0.0657(9) Uani 1 1 d . .
H20A H 0.7304 0.0709 0.6360 0.099 Uiso 1 1 calc R U
H20B H 0.7100 0.0248 0.6742 0.099 Uiso 1 1 calc R U
H20C H 0.6859 0.0366 0.6006 0.099 Uiso 1 1 calc R U
C21 C 0.70582(9) -0.01517(10) 0.5200(2) 0.0817(13) Uani 1 1 d . .
H21A H 0.6796 -0.0201 0.4947 0.123 Uiso 1 1 calc R U
H21B H 0.7008 -0.0313 0.5764 0.123 Uiso 1 1 calc R U
H21C H 0.7196 -0.0235 0.4749 0.123 Uiso 1 1 calc R U
C22 C 0.88666(6) 0.09911(7) 0.46757(13) 0.0331(4) Uani 1 1 d . .
H22 H 0.8791 0.1155 0.4262 0.040 Uiso 1 1 calc R U
C23 C 0.89646(8) 0.07180(9) 0.40679(15) 0.0463(6) Uani 1 1 d . .
H23A H 0.8725 0.0540 0.3689 0.069 Uiso 1 1 calc R U
H23B H 0.9033 0.0548 0.4457 0.069 Uiso 1 1 calc R U
H23C H 0.9199 0.0891 0.3669 0.069 Uiso 1 1 calc R U
C24 C 0.92538(8) 0.12944(9) 0.52117(18) 0.0497(6) Uani 1 1 d . .
H24A H 0.9468 0.1477 0.4779 0.075 Uiso 1 1 calc R U
H24B H 0.9353 0.1141 0.5571 0.075 Uiso 1 1 calc R U
H24C H 0.9187 0.1458 0.5626 0.075 Uiso 1 1 calc R U
C25 C 0.81669(4) 0.28555(4) 0.39537(10) 0.0148(2) Uani 1 1 d . .
C26 C 0.78324(5) 0.28457(4) 0.44185(10) 0.0177(3) Uani 1 1 d . .
C27 C 0.78979(5) 0.31994(5) 0.48838(11) 0.0195(3) Uani 1 1 d . .
H27 H 0.7675 0.3198 0.5197 0.023 Uiso 1 1 calc R U
C28 C 0.82820(5) 0.35521(4) 0.48963(10) 0.0185(3) Uani 1 1 d . .
H28 H 0.8321 0.3790 0.5213 0.022 Uiso 1 1 calc R U
C29 C 0.86090(5) 0.35564(4) 0.44458(10) 0.0170(3) Uani 1 1 d . .
H29 H 0.8872 0.3798 0.4462 0.020 Uiso 1 1 calc R U
C30 C 0.85601(4) 0.32123(4) 0.39685(10) 0.0151(2) Uani 1 1 d . .
C31 C 0.74000(5) 0.24741(5) 0.43875(12) 0.0225(3) Uani 1 1 d . .
H31 H 0.7416 0.2241 0.4101 0.027 Uiso 1 1 calc R U
C32 C 0.72098(6) 0.23390(6) 0.53447(13) 0.0336(4) Uani 1 1 d . .
H32A H 0.6940 0.2089 0.5292 0.050 Uiso 1 1 calc R U
H32B H 0.7177 0.2558 0.5625 0.050 Uiso 1 1 calc R U
H32C H 0.7390 0.2283 0.5730 0.050 Uiso 1 1 calc R U
C33 C 0.71224(6) 0.25679(6) 0.37868(14) 0.0309(4) Uani 1 1 d . .
H33A H 0.7245 0.2655 0.3175 0.046 Uiso 1 1 calc R U
H33B H 0.7093 0.2789 0.4069 0.046 Uiso 1 1 calc R U
H33C H 0.6851 0.2321 0.3731 0.046 Uiso 1 1 calc R U
C34 C 0.89273(5) 0.32407(4) 0.34604(11) 0.0189(3) Uani 1 1 d . .
H34 H 0.8841 0.2967 0.3175 0.023 Uiso 1 1 calc R U
C35 C 0.92920(5) 0.33498(6) 0.41047(14) 0.0282(3) Uani 1 1 d . .
H35A H 0.9515 0.3349 0.3757 0.042 Uiso 1 1 calc R U
H35B H 0.9204 0.3147 0.4601 0.042 Uiso 1 1 calc R U
H35C H 0.9390 0.3624 0.4367 0.042 Uiso 1 1 calc R U
C36 C 0.90725(5) 0.35639(5) 0.26929(12) 0.0235(3) Uani 1 1 d . .
H36A H 0.9307 0.3574 0.2372 0.035 Uiso 1 1 calc R U
H36B H 0.9156 0.3834 0.2960 0.035 Uiso 1 1 calc R U
H36C H 0.8847 0.3490 0.2257 0.035 Uiso 1 1 calc R U
C37 C 0.84666(6) 0.16372(5) 0.53739(11) 0.0239(3) Uani 1 1 d . .
H37 H 0.8631(7) 0.1518(7) 0.5544(15) 0.029 Uiso 1 1 d . U
C38 C 0.80521(6) 0.14603(5) 0.56393(11) 0.0230(3) Uani 1 1 d . .
H38 H 0.7915(7) 0.1220(7) 0.5984(15) 0.028 Uiso 1 1 d . U
C39 C 0.78434(6) 0.16785(5) 0.54331(11) 0.0232(3) Uani 1 1 d . .
H39 H 0.7542(7) 0.1543(7) 0.5557(15) 0.028 Uiso 1 1 d . U
C40 C 0.80721(6) 0.21143(5) 0.53084(11) 0.0234(3) Uani 1 1 d . .
H40 H 0.7954(7) 0.2287(7) 0.5452(15) 0.028 Uiso 1 1 d . U
C41 C 0.84874(6) 0.22921(5) 0.50520(12) 0.0248(3) Uani 1 1 d . .
H41 H 0.8652(7) 0.2577(7) 0.4987(16) 0.030 Uiso 1 1 d . U
C42 C 0.86494(6) 0.20259(6) 0.49164(12) 0.0266(3) Uani 1 1 d . .
H42 H 0.8931(8) 0.2138(7) 0.4647(16) 0.032 Uiso 1 1 d . U
N1 N 0.80392(4) 0.08440(4) 0.42924(9) 0.0170(2) Uani 1 1 d . .
N2 N 0.79198(3) 0.12254(3) 0.30543(8) 0.01243(19) Uani 1 1 d . .
N3 N 0.79683(3) 0.18409(3) 0.27335(8) 0.01206(19) Uani 1 1 d . .
N4 N 0.81040(4) 0.24979(4) 0.34590(8) 0.0152(2) Uani 1 1 d . .
Co1 Co 0.80941(2) 0.13848(2) 0.42826(2) 0.01402(4) Uani 1 1 d . .
Co2 Co 0.81218(2) 0.20269(2) 0.39598(2) 0.01391(4) Uani 1 1 d . .

loop_
_atom_site_aniso_label
_atom_site_aniso_U_11
_atom_site_aniso_U_22
_atom_site_aniso_U_33
_atom_site_aniso_U_23
_atom_site_aniso_U_13
_atom_site_aniso_U_12
C1 0.0353(8) 0.0166(6) 0.0180(7) -0.0007(5) 0.0014(6) 0.0149(6)
C2 0.0192(6) 0.0138(5) 0.0136(6) -0.0001(4) 0.0008(5) 0.0080(5)
C3 0.0137(5) 0.0124(5) 0.0140(6) -0.0010(4) 0.0011(4) 0.0056(4)
C4 0.0174(6) 0.0144(5) 0.0146(6) -0.0043(5) -0.0007(5) 0.0072(5)
C5 0.0171(6) 0.0169(6) 0.0124(6) -0.0049(5) -0.0016(5) 0.0080(5)
C6 0.0118(5) 0.0136(5) 0.0109(6) -0.0019(4) -0.0003(4) 0.0050(4)
C7 0.0091(5) 0.0102(5) 0.0122(6) -0.0016(4) 0.0003(4) 0.0030(4)
C8 0.0153(5) 0.0175(6) 0.0096(6) -0.0013(4) -0.0001(4) 0.0073(5)
C9 0.0129(5) 0.0144(5) 0.0123(6) 0.0003(4) 0.0006(4) 0.0056(4)
C10 0.0114(5) 0.0115(5) 0.0128(6) -0.0001(4) 0.0004(4) 0.0038(4)
C11 0.0136(5) 0.0115(5) 0.0142(6) -0.0002(4) -0.0008(4) 0.0040(4)
C12 0.0231(7) 0.0143(6) 0.0171(7) 0.0011(5) -0.0023(5) 0.0082(5)
C13 0.0338(8) 0.0158(6) 0.0130(6) -0.0012(5) -0.0032(6) 0.0136(6)
C14 0.0441(10) 0.0167(7) 0.0171(7) 0.0011(5) 0.0021(7) 0.0105(7)
C15 0.0678(15) 0.0239(8) 0.0153(8) 0.0026(6) 0.0030(8) 0.0188(9)
C16 0.0856(18) 0.0401(11) 0.0170(9) 0.0058(8) -0.0052(10) 0.0398(12)
C17 0.0633(14) 0.0487(12) 0.0216(9) -0.0004(8) -0.0107(9) 0.0409(12)
C18 0.0425(10) 0.0322(8) 0.0154(7) -0.0006(6) -0.0043(7) 0.0262(8)
C19 0.0332(10) 0.0477(13) 0.0362(12) 0.0149(10) 0.0079(9) 0.0044(9)
C20 0.0458(15) 0.0420(14) 0.100(3) -0.0123(15) 0.0129(16) 0.0147(12)
C21 0.0476(15) 0.081(2) 0.0566(18) -0.0383(16) 0.0227(13) -0.0131(14)
C22 0.0338(9) 0.0498(12) 0.0242(9) 0.0032(8) -0.0028(7) 0.0272(9)
C23 0.0574(14) 0.0783(18) 0.0270(10) 0.0024(11) 0.0014(9) 0.0517(15)
C24 0.0371(12) 0.0707(17) 0.0448(13) -0.0062(12) -0.0099(10) 0.0295(12)
C25 0.0191(6) 0.0105(5) 0.0133(6) -0.0022(4) -0.0035(5) 0.0062(5)
C26 0.0193(6) 0.0147(6) 0.0169(7) -0.0022(5) -0.0033(5) 0.0068(5)
C27 0.0213(6) 0.0176(6) 0.0205(7) -0.0033(5) -0.0015(5) 0.0103(5)
C28 0.0256(7) 0.0142(6) 0.0164(7) -0.0034(5) -0.0034(5) 0.0105(5)
C29 0.0212(6) 0.0112(5) 0.0163(6) -0.0019(5) -0.0032(5) 0.0065(5)
C30 0.0186(6) 0.0109(5) 0.0138(6) -0.0007(4) -0.0026(5) 0.0059(5)
C31 0.0170(6) 0.0190(6) 0.0246(8) -0.0051(6) -0.0017(5) 0.0039(5)
C32 0.0258(8) 0.0320(9) 0.0258(9) 0.0016(7) -0.0019(7) 0.0015(7)
C33 0.0204(7) 0.0360(9) 0.0280(9) -0.0040(7) -0.0056(6) 0.0079(7)
C34 0.0191(6) 0.0123(5) 0.0222(7) -0.0031(5) -0.0001(5) 0.0057(5)
C35 0.0216(7) 0.0271(8) 0.0346(10) 0.0025(7) -0.0024(7) 0.0113(6)
C36 0.0248(7) 0.0176(6) 0.0205(7) 0.0001(5) 0.0031(6) 0.0049(6)
C37 0.0325(8) 0.0229(7) 0.0184(7) -0.0077(6) -0.0137(6) 0.0155(6)
C38 0.0389(9) 0.0161(6) 0.0105(6) -0.0037(5) -0.0041(6) 0.0112(6)
C39 0.0290(8) 0.0240(7) 0.0135(7) -0.0037(5) -0.0014(6) 0.0109(6)
C40 0.0409(9) 0.0216(7) 0.0124(7) -0.0057(5) -0.0066(6) 0.0191(7)
C41 0.0343(9) 0.0138(6) 0.0177(7) -0.0043(5) -0.0125(6) 0.0056(6)
C42 0.0244(8) 0.0261(8) 0.0219(8) -0.0054(6) -0.0111(6) 0.0070(6)
N1 0.0222(6) 0.0155(5) 0.0134(5) 0.0001(4) -0.0018(4) 0.0096(5)
N2 0.0124(4) 0.0119(4) 0.0114(5) -0.0019(4) -0.0005(4) 0.0049(4)
N3 0.0112(4) 0.0111(4) 0.0112(5) -0.0015(4) -0.0012(4) 0.0035(4)
N4 0.0181(5) 0.0110(5) 0.0137(5) -0.0025(4) -0.0029(4) 0.0052(4)
Co1 0.01783(9) 0.01190(8) 0.01064(9) -0.00191(6) -0.00303(6) 0.00617(7)
Co2 0.01737(9) 0.01018(8) 0.01118(9) -0.00231(6) -0.00375(6) 0.00463(7)

loop_
_atom_type_symbol
_atom_type_description
_atom_type_scat_dispersion_real
_atom_type_scat_dispersion_imag
_atom_type_scat_source
C C 0.0033 0.0016 'International Tables Vol C Tables 4.2.6.8 and 6.1.1.4'
H H 0.0000 0.0000 'International Tables Vol C Tables 4.2.6.8 and 6.1.1.4'
N N 0.0061 0.0033 'International Tables Vol C Tables 4.2.6.8 and 6.1.1.4'
Co Co 0.3494 0.9721 'International Tables Vol C Tables 4.2.6.8 and 6.1.1.4'

loop_
_geom_angle_atom_site_label_1
_geom_angle_atom_site_label_2
_geom_angle_atom_site_label_3
_geom_angle
C2 C1 H1A 109.5
C2 C1 H1B 109.5
H1A C1 H1B 109.5
C2 C1 H1C 109.5
H1A C1 H1C 109.5
H1B C1 H1C 109.5
N1 C2 C3 113.23(12)
N1 C2 C1 124.48(13)
C3 C2 C1 122.29(13)
N2 C3 C2 112.95(12)
N2 C3 C4 121.21(13)
C2 C3 C4 125.82(13)
C5 C4 C3 120.08(13)
C5 C4 H4 120.0
C3 C4 H4 120.0
C4 C5 C6 119.56(13)
C4 C5 H5 120.2
C6 C5 H5 120.2
C7 C6 C8 117.87(12)
C7 C6 C5 117.59(12)
C8 C6 C5 124.54(13)
N2 C7 N3 114.17(12)
N2 C7 C6 123.08(12)
N3 C7 C6 122.76(12)
C9 C8 C6 119.64(13)
C9 C8 H8 120.2
C6 C8 H8 120.2
C8 C9 C10 119.92(13)
C8 C9 H9 120.0
C10 C9 H9 120.0
N3 C10 C11 112.98(12)
N3 C10 C9 121.16(12)
C11 C10 C9 125.85(13)
N4 C11 C10 113.73(12)
N4 C11 C12 124.19(13)
C10 C11 C12 122.05(13)
C11 C12 H12A 109.5
C11 C12 H12B 109.5
H12A C12 H12B 109.5
C11 C12 H12C 109.5
H12A C12 H12C 109.5
H12B C12 H12C 109.5
C18 C13 C14 121.74(15)
C18 C13 N1 119.41(15)
C14 C13 N1 118.82(16)
C15 C14 C13 117.7(2)
C15 C14 C19 119.77(19)
C13 C14 C19 122.45(16)
C16 C15 C14 121.4(2)
C16 C15 H15 119.3
C14 C15 H15 119.3
C15 C16 C17 120.25(18)
C15 C16 H16 119.9
C17 C16 H16 119.9
C16 C17 C18 121.2(2)
C16 C17 H17 119.4
C18 C17 H17 119.4
C17 C18 C13 117.62(19)
C17 C18 C22 119.98(18)
C13 C18 C22 122.33(15)
C14 C19 C21 110.4(3)
C14 C19 C20 112.7(2)
C21 C19 C20 108.3(2)
C14 C19 H19 108.4
C21 C19 H19 108.4
C20 C19 H19 108.4
C19 C20 H20A 109.5
C19 C20 H20B 109.5
H20A C20 H20B 109.5
C19 C20 H20C 109.5
H20A C20 H20C 109.5
H20B C20 H20C 109.5
C19 C21 H21A 109.5
C19 C21 H21B 109.5
H21A C21 H21B 109.5
C19 C21 H21C 109.5
H21A C21 H21C 109.5
H21B C21 H21C 109.5
C18 C22 C23 110.72(19)
C18 C22 C24 113.32(17)
C23 C22 C24 109.51(19)
C18 C22 H22 107.7
C23 C22 H22 107.7
C24 C22 H22 107.7
C22 C23 H23A 109.5
C22 C23 H23B 109.5
H23A C23 H23B 109.5
C22 C23 H23C 109.5
H23A C23 H23C 109.5
H23B C23 H23C 109.5
C22 C24 H24A 109.5
C22 C24 H24B 109.5
H24A C24 H24B 109.5
C22 C24 H24C 109.5
H24A C24 H24C 109.5
H24B C24 H24C 109.5
C26 C25 C30 120.78(13)
C26 C25 N4 119.22(12)
C30 C25 N4 120.00(13)
C27 C26 C25 118.41(13)
C27 C26 C31 119.01(14)
C25 C26 C31 122.50(13)
C28 C27 C26 121.20(14)
C28 C27 H27 119.4
C26 C27 H27 119.4
C29 C28 C27 119.84(13)
C29 C28 H28 120.1
C27 C28 H28 120.1
C28 C29 C30 121.27(14)
C28 C29 H29 119.4
C30 C29 H29 119.4
C29 C30 C25 118.49(13)
C29 C30 C34 118.81(13)
C25 C30 C34 122.67(12)
C26 C31 C33 110.06(14)
C26 C31 C32 112.55(14)
C33 C31 C32 109.71(15)
C26 C31 H31 108.1
C33 C31 H31 108.1
C32 C31 H31 108.1
C31 C32 H32A 109.5
C31 C32 H32B 109.5
H32A C32 H32B 109.5
C31 C32 H32C 109.5
H32A C32 H32C 109.5
H32B C32 H32C 109.5
C31 C33 H33A 109.5
C31 C33 H33B 109.5
H33A C33 H33B 109.5
C31 C33 H33C 109.5
H33A C33 H33C 109.5
H33B C33 H33C 109.5
C30 C34 C36 111.12(13)
C30 C34 C35 112.21(14)
C36 C34 C35 108.44(13)
C30 C34 H34 108.3
C36 C34 H34 108.3
C35 C34 H34 108.3
C34 C35 H35A 109.5
C34 C35 H35B 109.5
H35A C35 H35B 109.5
C34 C35 H35C 109.5
H35A C35 H35C 109.5
H35B C35 H35C 109.5
C34 C36 H36A 109.5
C34 C36 H36B 109.5
H36A C36 H36B 109.5
C34 C36 H36C 109.5
H36A C36 H36C 109.5
H36B C36 H36C 109.5
C38 C37 C42 117.61(16)
C38 C37 Co1 69.51(9)
C42 C37 Co1 88.81(10)
C38 C37 H37 121.9(14)
C42 C37 H37 120.2(14)
Co1 C37 H37 116.2(14)
C37 C38 C39 117.95(15)
C37 C38 Co1 69.57(9)
C39 C38 Co1 88.78(10)
C37 C38 H38 123.3(14)
C39 C38 H38 118.5(14)
Co1 C38 H38 115.8(14)
C38 C39 C40 119.90(16)
C38 C39 Co1 55.60(9)
C40 C39 Co1 106.50(11)
C38 C39 Co2 106.32(12)
C40 C39 Co2 55.06(8)
Co1 C39 Co2 58.92(4)
C38 C39 H39 118.6(13)
C40 C39 H39 119.1(13)
Co1 C39 H39 119.2(13)
Co2 C39 H39 120.1(13)
C41 C40 C39 117.78(16)
C41 C40 Co2 69.36(10)
C39 C40 Co2 89.36(10)
C41 C40 H40 120.5(14)
C39 C40 H40 121.5(14)
Co2 C40 H40 115.3(13)
C40 C41 C42 117.82(15)
C40 C41 Co2 69.73(9)
C42 C41 Co2 88.19(10)
C40 C41 H41 120.8(14)
C42 C41 H41 121.4(14)
Co2 C41 H41 112.6(14)
C41 C42 C37 119.87(18)
C41 C42 Co2 55.96(9)
C37 C42 Co2 107.07(11)
C41 C42 Co1 106.92(11)
C37 C42 Co1 55.42(8)
Co2 C42 Co1 59.28(4)
C41 C42 H42 119.4(14)
C37 C42 H42 118.6(14)
Co2 C42 H42 117.8(14)
Co1 C42 H42 117.9(14)
C2 N1 C13 118.48(12)
C2 N1 Co1 116.48(10)
C13 N1 Co1 124.91(10)
C7 N2 C3 118.44(12)
C7 N2 Co1 124.79(9)
C3 N2 Co1 116.72(9)
C7 N3 C10 118.61(12)
C7 N3 Co2 124.99(10)
C10 N3 Co2 116.40(9)
C11 N4 C25 117.27(12)
C11 N4 Co2 115.97(9)
C25 N4 Co2 126.76(10)
N2 Co1 N1 80.61(5)
N2 Co1 C38 158.63(7)
N1 Co1 C38 99.54(6)
N2 Co1 C37 160.40(7)
N1 Co1 C37 99.94(6)
C38 Co1 C37 40.92(8)
N2 Co1 Co2 88.13(4)
N1 Co1 Co2 168.74(4)
C38 Co1 Co2 91.01(5)
C37 Co1 Co2 90.60(5)
N2 Co1 C39 129.81(5)
N1 Co1 C39 127.35(6)
C38 Co1 C39 35.63(7)
C37 Co1 C39 65.14(7)
Co2 Co1 C39 60.92(4)
N2 Co1 C42 131.07(6)
N1 Co1 C42 128.41(6)
C38 Co1 C42 65.12(7)
C37 Co1 C42 35.77(7)
Co2 Co1 C42 59.92(4)
C39 Co1 C42 68.13(6)
N3 Co2 N4 80.80(5)
N3 Co2 C41 158.89(7)
N4 Co2 C41 99.88(6)
N3 Co2 C40 160.13(7)
N4 Co2 C40 99.73(6)
C41 Co2 C40 40.91(8)
N3 Co2 Co1 87.81(4)
N4 Co2 Co1 168.58(4)
C41 Co2 Co1 91.06(5)
C40 Co2 Co1 90.68(5)
N3 Co2 C42 129.62(6)
N4 Co2 C42 128.08(6)
C41 Co2 C42 35.85(7)
C40 Co2 C42 65.34(7)
Co1 Co2 C42 60.79(4)
N3 Co2 C39 130.89(5)
N4 Co2 C39 127.78(6)
C41 Co2 C39 64.96(7)
C40 Co2 C39 35.58(6)
Co1 Co2 C39 60.16(4)
C42 Co2 C39 68.17(6)

loop_
_geom_bond_atom_site_label_1
_geom_bond_atom_site_label_2
_geom_bond_distance
C1 C2 1.504(2)
C1 H1A 0.9800
C1 H1B 0.9800
C1 H1C 0.9800
C2 N1 1.3417(19)
C2 C3 1.413(2)
C3 N2 1.3744(17)
C3 C4 1.416(2)
C4 C5 1.371(2)
C4 H4 0.9500
C5 C6 1.4206(19)
C5 H5 0.9500
C6 C7 1.4154(19)
C6 C8 1.418(2)
C7 N2 1.3546(18)
C7 N3 1.3547(17)
C8 C9 1.3708(19)
C8 H8 0.9500
C9 C10 1.4178(19)
C9 H9 0.9500
C10 N3 1.3758(18)
C10 C11 1.4148(19)
C11 N4 1.3378(19)
C11 C12 1.498(2)
C12 H12A 0.9800
C12 H12B 0.9800
C12 H12C 0.9800
C13 C18 1.406(3)
C13 C14 1.407(2)
C13 N1 1.433(2)
C14 C15 1.398(3)
C14 C19 1.506(3)
C15 C16 1.369(4)
C15 H15 0.9500
C16 C17 1.383(4)
C16 H16 0.9500
C17 C18 1.398(3)
C17 H17 0.9500
C18 C22 1.521(3)
C19 C21 1.533(4)
C19 C20 1.537(4)
C19 H19 1.0000
C20 H20A 0.9800
C20 H20B 0.9800
C20 H20C 0.9800
C21 H21A 0.9800
C21 H21B 0.9800
C21 H21C 0.9800
C22 C23 1.532(3)
C22 C24 1.538(3)
C22 H22 1.0000
C23 H23A 0.9800
C23 H23B 0.9800
C23 H23C 0.9800
C24 H24A 0.9800
C24 H24B 0.9800
C24 H24C 0.9800
C25 C26 1.411(2)
C25 C30 1.4132(19)
C25 N4 1.4351(18)
C26 C27 1.399(2)
C26 C31 1.523(2)
C27 C28 1.387(2)
C27 H27 0.9500
C28 C29 1.385(2)
C28 H28 0.9500
C29 C30 1.3959(19)
C29 H29 0.9500
C30 C34 1.521(2)
C31 C33 1.530(3)
C31 C32 1.531(3)
C31 H31 1.0000
C32 H32A 0.9800
C32 H32B 0.9800
C32 H32C 0.9800
C33 H33A 0.9800
C33 H33B 0.9800
C33 H33C 0.9800
C34 C36 1.535(2)
C34 C35 1.537(2)
C34 H34 1.0000
C35 H35A 0.9800
C35 H35B 0.9800
C35 H35C 0.9800
C36 H36A 0.9800
C36 H36B 0.9800
C36 H36C 0.9800
C37 C38 1.407(3)
C37 C42 1.429(3)
C37 Co1 2.0127(15)
C37 H37 0.96(2)
C38 C39 1.420(3)
C38 Co1 2.0119(16)
C38 H38 0.93(2)
C39 C40 1.429(2)
C39 Co1 2.4380(17)
C39 Co2 2.4564(17)
C39 H39 1.00(2)
C40 C41 1.406(3)
C40 Co2 2.0139(16)
C40 H40 0.98(2)
C41 C42 1.420(3)
C41 Co2 2.0089(16)
C41 H41 0.94(2)
C42 Co2 2.4231(17)
C42 Co1 2.4441(17)
C42 H42 1.00(2)
N1 Co1 1.9362(12)
N2 Co1 1.8946(12)
N3 Co2 1.8980(12)
N4 Co2 1.9446(12)
Co1 Co2 2.4072(3)

loop_
_geom_torsion_atom_site_label_1
_geom_torsion_atom_site_label_2
_geom_torsion_atom_site_label_3
_geom_torsion_atom_site_label_4
_geom_torsion
N1 C2 C3 N2 -0.34(18)
C1 C2 C3 N2 179.53(13)
N1 C2 C3 C4 178.40(14)
C1 C2 C3 C4 -1.7(2)
N2 C3 C4 C5 2.1(2)
C2 C3 C4 C5 -176.54(14)
C3 C4 C5 C6 -0.4(2)
C4 C5 C6 C7 -1.3(2)
C4 C5 C6 C8 178.27(13)
C8 C6 C7 N2 -178.09(12)
C5 C6 C7 N2 1.55(19)
C8 C6 C7 N3 1.91(19)
C5 C6 C7 N3 -178.45(12)
C7 C6 C8 C9 -1.15(19)
C5 C6 C8 C9 179.24(13)
C6 C8 C9 C10 -0.9(2)
C8 C9 C10 N3 2.4(2)
C8 C9 C10 C11 -176.25(13)
N3 C10 C11 N4 0.77(17)
C9 C10 C11 N4 179.48(13)
N3 C10 C11 C12 -177.69(12)
C9 C10 C11 C12 1.0(2)
C18 C13 C14 C15 -0.8(2)
N1 C13 C14 C15 -178.68(15)
C18 C13 C14 C19 -178.39(19)
N1 C13 C14 C19 3.8(3)
C13 C14 C15 C16 0.2(3)
C19 C14 C15 C16 177.8(2)
C14 C15 C16 C17 0.1(3)
C15 C16 C17 C18 0.2(3)
C16 C17 C18 C13 -0.8(3)
C16 C17 C18 C22 -178.04(19)
C14 C13 C18 C17 1.1(3)
N1 C13 C18 C17 178.98(16)
C14 C13 C18 C22 178.28(17)
N1 C13 C18 C22 -3.9(2)
C15 C14 C19 C21 -63.9(3)
C13 C14 C19 C21 113.6(2)
C15 C14 C19 C20 57.4(3)
C13 C14 C19 C20 -125.0(2)
C17 C18 C22 C23 77.4(2)
C13 C18 C22 C23 -99.7(2)
C17 C18 C22 C24 -46.1(3)
C13 C18 C22 C24 136.8(2)
C30 C25 C26 C27 0.9(2)
N4 C25 C26 C27 -178.91(14)
C30 C25 C26 C31 177.40(14)
N4 C25 C26 C31 -2.4(2)
C25 C26 C27 C28 -0.4(2)
C31 C26 C27 C28 -177.03(15)
C26 C27 C28 C29 -0.3(2)
C27 C28 C29 C30 0.6(2)
C28 C29 C30 C25 -0.1(2)
C28 C29 C30 C34 177.94(14)
C26 C25 C30 C29 -0.6(2)
N4 C25 C30 C29 179.12(13)
C26 C25 C30 C34 -178.58(14)
N4 C25 C30 C34 1.2(2)
C27 C26 C31 C33 69.18(19)
C25 C26 C31 C33 -107.33(17)
C27 C26 C31 C32 -53.5(2)
C25 C26 C31 C32 129.96(17)
C29 C30 C34 C36 -62.78(18)
C25 C30 C34 C36 115.14(15)
C29 C30 C34 C35 58.83(18)
C25 C30 C34 C35 -123.25(15)
C42 C37 C38 C39 0.2(2)
Co1 C37 C38 C39 -77.09(13)
C42 C37 C38 Co1 77.27(14)
C37 C38 C39 C40 -24.2(2)
Co1 C38 C39 C40 -90.18(14)
C37 C38 C39 Co1 66.01(13)
C37 C38 C39 Co2 34.50(16)
Co1 C38 C39 Co2 -31.51(9)
C38 C39 C40 C41 23.5(2)
Co1 C39 C40 C41 -35.87(17)
Co2 C39 C40 C41 -66.14(13)
C38 C39 C40 Co2 89.65(15)
Co1 C39 C40 Co2 30.28(10)
C39 C40 C41 C42 1.2(2)
Co2 C40 C41 C42 -76.53(14)
C39 C40 C41 Co2 77.76(13)
C40 C41 C42 C37 -25.3(2)
Co2 C41 C42 C37 -91.18(15)
C40 C41 C42 Co2 65.89(13)
C40 C41 C42 Co1 34.07(18)
Co2 C41 C42 Co1 -31.81(10)
C38 C37 C42 C41 24.6(2)
Co1 C37 C42 C41 90.67(15)
C38 C37 C42 Co2 -35.46(18)
Co1 C37 C42 Co2 30.59(10)
C38 C37 C42 Co1 -66.05(12)
C3 C2 N1 C13 177.12(13)
C1 C2 N1 C13 -2.7(2)
C3 C2 N1 Co1 1.04(17)
C1 C2 N1 Co1 -178.82(12)
C18 C13 N1 C2 97.63(18)
C14 C13 N1 C2 -84.47(19)
C18 C13 N1 Co1 -86.64(17)
C14 C13 N1 Co1 91.26(16)
N3 C7 N2 C3 -179.93(11)
C6 C7 N2 C3 0.07(19)
N3 C7 N2 Co1 -2.74(16)
C6 C7 N2 Co1 177.26(10)
C2 C3 N2 C7 176.89(12)
C4 C3 N2 C7 -1.91(19)
C2 C3 N2 Co1 -0.52(15)
C4 C3 N2 Co1 -179.32(10)
N2 C7 N3 C10 179.49(11)
C6 C7 N3 C10 -0.51(19)
N2 C7 N3 Co2 -0.24(16)
C6 C7 N3 Co2 179.76(10)
C11 C10 N3 C7 177.13(11)
C9 C10 N3 C7 -1.64(19)
C11 C10 N3 Co2 -3.12(15)
C9 C10 N3 Co2 178.11(10)
C10 C11 N4 C25 -177.39(12)
C12 C11 N4 C25 1.0(2)
C10 C11 N4 Co2 1.83(16)
C12 C11 N4 Co2 -179.74(11)
C26 C25 N4 C11 94.10(16)
C30 C25 N4 C11 -85.68(17)
C26 C25 N4 Co2 -85.03(16)
C30 C25 N4 Co2 95.19(15)
C7 N2 Co1 N1 -176.39(12)
C3 N2 Co1 N1 0.84(10)
C7 N2 Co1 C38 91.41(19)
C3 N2 Co1 C38 -91.36(18)
C7 N2 Co1 C37 -83.1(2)
C3 N2 Co1 C37 94.1(2)
C7 N2 Co1 Co2 3.42(10)
C3 N2 Co1 Co2 -179.35(10)
C7 N2 Co1 C39 52.10(13)
C3 N2 Co1 C39 -130.67(10)
C7 N2 Co1 C42 -42.67(14)
C3 N2 Co1 C42 134.55(10)
C7 N3 Co2 N4 -177.06(12)
C10 N3 Co2 N4 3.21(10)
C7 N3 Co2 C41 89.33(19)
C10 N3 Co2 C41 -90.40(19)
C7 N3 Co2 C40 -83.9(2)
C10 N3 Co2 C40 96.38(19)
C7 N3 Co2 Co1 2.06(10)
C10 N3 Co2 Co1 -177.68(9)
C7 N3 Co2 C42 50.33(13)
C10 N3 Co2 C42 -129.40(10)
C7 N3 Co2 C39 -44.17(14)
C10 N3 Co2 C39 136.10(10)
